data_7717539
loop_
_publ_author_name
'Zhang, Yi-Ru'
'Liang, Yan-Bing'
'Jian, Dan'
'Wu, Jian-Zhong'
'Ou, Yong-Cong'

_publ_section_title
;
 New cobalt-based metal-organic frameworks for catalysing sulfite in
 degradation of reactive brilliant red
;
_journal_name_full 'Dalton Transactions'
_journal_paper_doi 10.1039/D4DT03000A
_journal_year 2024
_chemical_formula_sum 'C21 H20 Co N2 O6'
_chemical_formula_weight 455.32
_space_group_crystal_system triclinic
_space_group_IT_number 2
_space_group_name_Hall '-P 1'
_space_group_name_H-M_alt 'P -1'
_atom_sites_solution_hydrogens geom
_audit_creation_method SHELXL-2018/3
_audit_update_record
;
2024-09-30 deposited with the CCDC.	2024-11-20 downloaded from the CCDC.
;
_cell_angle_alpha 91.168(2)
_cell_angle_beta 94.456(2)
_cell_angle_gamma 104.944(2)
_cell_formula_units_Z 2
_cell_length_a 9.1990(8)
_cell_length_b 9.6032(10)
_cell_length_c 10.9409(10)
_cell_measurement_reflns_used 4952
_cell_measurement_temperature 150(2)
_cell_measurement_theta_max 27.44
_cell_measurement_theta_min 3.08
_cell_volume 930.19(15)
_computing_cell_refinement 'Bruker FRAMBO'
_computing_data_collection 'Bruker FRAMBO'
_computing_data_reduction 'Bruker SAINT'
_computing_structure_refinement 'SHELXL-2018/3 (Sheldrick, 2018)'
_computing_structure_solution 'SHELXL-2018/3 (Sheldrick, 2018)'
_diffrn_ambient_temperature 150(2)
_diffrn_measured_fraction_theta_full 0.961
_diffrn_measured_fraction_theta_max 0.957
_diffrn_measurement_device_type 'Rigaku R-AXIS SPIDER IP'
_diffrn_measurement_method '\w scans'
_diffrn_radiation_type MoK\a
_diffrn_radiation_wavelength 0.71073
_diffrn_reflns_av_R_equivalents 0.0520
_diffrn_reflns_av_unetI/netI 0.0797
_diffrn_reflns_Laue_measured_fraction_full 0.961
_diffrn_reflns_Laue_measured_fraction_max 0.957
_diffrn_reflns_limit_h_max 10
_diffrn_reflns_limit_h_min -11
_diffrn_reflns_limit_k_max 11
_diffrn_reflns_limit_k_min -11
_diffrn_reflns_limit_l_max 12
_diffrn_reflns_limit_l_min -13
_diffrn_reflns_number 7318
_diffrn_reflns_point_group_measured_fraction_full 0.961
_diffrn_reflns_point_group_measured_fraction_max 0.957
_diffrn_reflns_theta_full 25.242
_diffrn_reflns_theta_max 25.998
_diffrn_reflns_theta_min 3.086
_diffrn_source 'fine-focus sealed tube'
_exptl_absorpt_coefficient_mu 0.967
_exptl_absorpt_correction_T_max 1.0000
_exptl_absorpt_correction_T_min 0.5184
_exptl_absorpt_correction_type multi-scan
_exptl_absorpt_process_details '(ABSCOR; Higashi, 1995)'
_exptl_crystal_colour purple
_exptl_crystal_density_diffrn 1.626
_exptl_crystal_description sheet
_exptl_crystal_F_000 470
_exptl_crystal_size_max 0.150
_exptl_crystal_size_mid 0.100
_exptl_crystal_size_min 0.050
_refine_diff_density_max 0.827
_refine_diff_density_min -1.264
_refine_diff_density_rms 0.133
_refine_ls_extinction_coef 0.013(5)
_refine_ls_extinction_expression Fc^*^=kFc[1+0.001xFc^2^\l^3^/sin(2\q)]^-1/4^
_refine_ls_extinction_method 'SHELXL-2018/3 (Sheldrick 2018)'
_refine_ls_goodness_of_fit_ref 1.040
_refine_ls_hydrogen_treatment constr
_refine_ls_matrix_type full
_refine_ls_number_parameters 272
_refine_ls_number_reflns 3510
_refine_ls_number_restraints 0
_refine_ls_restrained_S_all 1.040
_refine_ls_R_factor_all 0.1296
_refine_ls_R_factor_gt 0.0695
_refine_ls_shift/su_max 0.000
_refine_ls_shift/su_mean 0.000
_refine_ls_structure_factor_coef Fsqd
_refine_ls_weighting_details 'w=1/[\s^2^(Fo^2^)+(0.1378P)^2^] where P=(Fo^2^+2Fc^2^)/3'
_refine_ls_weighting_scheme calc
_refine_ls_wR_factor_gt 0.1776
_refine_ls_wR_factor_ref 0.2292
_reflns_Friedel_coverage 0.000
_reflns_number_gt 1998
_reflns_number_total 3510
_reflns_threshold_expression 'I > 2\s(I)'
_cod_data_source_file d4dt03000a2.cif
_cod_data_source_block co
_cod_database_code 7717539
_shelx_shelxl_version_number 2018/3
_shelx_space_group_comment
;
The symmetry employed for this shelxl refinement is uniquely defined
by the following loop, which should always be used as a source of
symmetry information in preference to the above space-group names.
They are only intended as comments.
;
_shelx_estimated_absorpt_t_min 0.869
_shelx_estimated_absorpt_t_max 0.953

loop_
_space_group_symop_operation_xyz
'x, y, z'
'-x, -y, -z'

loop_
_atom_site_label
_atom_site_type_symbol
_atom_site_fract_x
_atom_site_fract_y
_atom_site_fract_z
_atom_site_U_iso_or_equiv
_atom_site_adp_type
_atom_site_occupancy
_atom_site_site_symmetry_order
_atom_site_calc_flag
_atom_site_refinement_flags_posn
_atom_site_refinement_flags_adp
_atom_site_refinement_flags_occupancy
_atom_site_disorder_assembly
_atom_site_disorder_group
Co1 Co 0.54289(9) 0.88608(8) 0.87668(7) 0.0375(3) Uani 1 1 d . . . . .
N1 N 0.6936(6) 0.8723(5) 1.0401(4) 0.0398(12) Uani 1 1 d . . . . .
N2 N 1.3915(6) 0.8992(5) 1.7229(4) 0.0399(12) Uani 1 1 d . . . . .
O1 O 0.6389(5) 1.0978(4) 0.8739(3) 0.0415(10) Uani 1 1 d . . . . .
O2 O 0.6289(5) 1.2351(5) 1.0377(4) 0.0445(11) Uani 1 1 d . . . . .
O3 O 0.5950(5) 1.3810(5) 0.5074(4) 0.0541(12) Uani 1 1 d . . . . .
H3O H 0.560333 1.395375 0.436793 0.081 Uiso 1 1 calc R U . . .
O4 O 0.7690(7) 1.5809(6) 0.4758(5) 0.082(2) Uani 1 1 d . . . . .
O5 O 0.5380(5) 1.5985(5) 0.7147(4) 0.0527(12) Uani 1 1 d . . . . .
O6 O 0.6908(5) 1.8063(5) 0.7927(4) 0.0442(10) Uani 1 1 d . . . . .
C1 C 0.7671(7) 1.3466(6) 0.8730(5) 0.0406(14) Uani 1 1 d . . . . .
H1 H 0.870386 1.331723 0.869496 0.049 Uiso 1 1 calc R U . . .
C2 C 0.6993(8) 1.3492(7) 0.7388(5) 0.0459(16) Uani 1 1 d . . . . .
H2A H 0.701372 1.259330 0.693871 0.055 Uiso 1 1 calc R U . . .
H2B H 0.592466 1.351782 0.739502 0.055 Uiso 1 1 calc R U . . .
C3 C 0.7845(7) 1.4785(7) 0.6709(6) 0.0460(15) Uani 1 1 d . . . . .
H3 H 0.887359 1.464780 0.662123 0.055 Uiso 1 1 calc R U . . .
C4 C 0.8079(8) 1.6233(7) 0.7421(6) 0.0469(16) Uani 1 1 d . . . . .
H4 H 0.882388 1.696770 0.699399 0.056 Uiso 1 1 calc R U . . .
C5 C 0.8800(8) 1.6153(7) 0.8733(6) 0.0478(16) Uani 1 1 d . . . . .
H5A H 0.982995 1.602645 0.868935 0.057 Uiso 1 1 calc R U . . .
H5B H 0.888610 1.706817 0.920000 0.057 Uiso 1 1 calc R U . . .
C6 C 0.7843(8) 1.4886(7) 0.9405(6) 0.0459(15) Uani 1 1 d . . . . .
H6A H 0.833023 1.485887 1.024035 0.055 Uiso 1 1 calc R U . . .
H6B H 0.683207 1.504209 0.948696 0.055 Uiso 1 1 calc R U . . .
C7 C 0.6725(7) 1.2177(6) 0.9337(5) 0.0375(13) Uani 1 1 d . . . . .
C8 C 0.7151(8) 1.4880(7) 0.5425(6) 0.0496(17) Uani 1 1 d . . . . .
C9 C 0.6667(7) 1.6799(7) 0.7491(5) 0.0419(15) Uani 1 1 d . . . . .
C10 C 0.8243(7) 0.9734(7) 1.0700(5) 0.0414(14) Uani 1 1 d . . . . .
H10 H 0.847213 1.055418 1.020894 0.050 Uiso 1 1 calc R U . . .
C11 C 0.9273(8) 0.9660(7) 1.1669(6) 0.0471(16) Uani 1 1 d . . . . .
H11 H 1.018395 1.039960 1.183007 0.057 Uiso 1 1 calc R U . . .
C12 C 0.8937(7) 0.8460(7) 1.2411(5) 0.0431(15) Uani 1 1 d . . . . .
C13 C 0.7598(7) 0.7378(7) 1.2083(6) 0.0472(16) Uani 1 1 d . . . . .
H13 H 0.734058 0.653647 1.254586 0.057 Uiso 1 1 calc R U . . .
C14 C 0.6672(8) 0.7551(7) 1.1089(5) 0.0450(15) Uani 1 1 d . . . . .
H14 H 0.578772 0.679758 1.087068 0.054 Uiso 1 1 calc R U . . .
C15 C 0.9886(8) 0.8321(8) 1.3524(6) 0.0490(16) Uani 1 1 d . . . . .
H15 H 0.958972 0.745994 1.395665 0.059 Uiso 1 1 calc R U . . .
C16 C 1.1119(8) 0.9298(8) 1.3971(6) 0.0488(16) Uani 1 1 d . . . . .
H16 H 1.143923 1.014872 1.352885 0.059 Uiso 1 1 calc R U . . .
C17 C 1.2033(7) 0.9156(7) 1.5113(5) 0.0455(15) Uani 1 1 d . . . . .
C18 C 1.3288(8) 1.0276(8) 1.5496(6) 0.0554(18) Uani 1 1 d . . . . .
H18 H 1.353081 1.112878 1.504530 0.066 Uiso 1 1 calc R U . . .
C19 C 1.4179(8) 1.0135(8) 1.6539(6) 0.0531(18) Uani 1 1 d . . . . .
H19 H 1.503817 1.090933 1.677846 0.064 Uiso 1 1 calc R U . . .
C20 C 1.2684(7) 0.7916(7) 1.6868(6) 0.0462(16) Uani 1 1 d . . . . .
H20 H 1.246285 0.708689 1.734852 0.055 Uiso 1 1 calc R U . . .
C21 C 1.1723(7) 0.7952(7) 1.5837(6) 0.0442(15) Uani 1 1 d . . . . .
H21 H 1.086505 0.716719 1.562484 0.053 Uiso 1 1 calc R U . . .

loop_
_atom_site_aniso_label
_atom_site_aniso_U_11
_atom_site_aniso_U_22
_atom_site_aniso_U_33
_atom_site_aniso_U_23
_atom_site_aniso_U_13
_atom_site_aniso_U_12
Co1 0.0534(6) 0.0372(5) 0.0256(5) 0.0108(3) -0.0024(3) 0.0196(4)
N1 0.053(3) 0.039(3) 0.030(3) 0.013(2) 0.000(2) 0.018(2)
N2 0.057(3) 0.042(3) 0.023(2) 0.008(2) -0.001(2) 0.018(2)
O1 0.064(3) 0.041(2) 0.025(2) 0.0090(18) -0.0020(18) 0.024(2)
O2 0.060(3) 0.045(2) 0.031(2) 0.0081(18) -0.0059(18) 0.021(2)
O3 0.071(3) 0.053(3) 0.041(3) 0.015(2) -0.005(2) 0.023(2)
O4 0.101(4) 0.078(4) 0.044(3) 0.032(3) -0.008(3) -0.017(3)
O5 0.062(3) 0.048(3) 0.053(3) 0.012(2) -0.001(2) 0.025(2)
O6 0.055(2) 0.042(3) 0.042(2) 0.0037(19) -0.0019(19) 0.025(2)
C1 0.054(3) 0.039(3) 0.036(3) 0.013(3) -0.003(3) 0.025(3)
C2 0.070(4) 0.045(4) 0.028(3) 0.012(3) -0.001(3) 0.023(3)
C3 0.058(4) 0.048(4) 0.037(4) 0.010(3) 0.001(3) 0.023(3)
C4 0.066(4) 0.041(4) 0.039(4) 0.019(3) -0.003(3) 0.024(3)
C5 0.068(4) 0.038(3) 0.041(4) 0.008(3) -0.005(3) 0.022(3)
C6 0.061(4) 0.043(4) 0.037(4) 0.008(3) -0.010(3) 0.024(3)
C7 0.055(3) 0.041(3) 0.025(3) 0.007(2) -0.006(2) 0.030(3)
C8 0.064(4) 0.049(4) 0.037(4) 0.010(3) 0.000(3) 0.017(3)
C9 0.055(4) 0.044(4) 0.032(3) 0.015(3) -0.001(3) 0.021(3)
C10 0.051(3) 0.040(3) 0.035(3) 0.017(3) -0.004(3) 0.017(3)
C11 0.060(4) 0.046(4) 0.036(3) 0.009(3) -0.005(3) 0.018(3)
C12 0.047(3) 0.053(4) 0.033(3) 0.011(3) -0.002(3) 0.023(3)
C13 0.059(4) 0.053(4) 0.034(3) 0.018(3) 0.001(3) 0.023(3)
C14 0.065(4) 0.047(4) 0.031(3) 0.012(3) -0.003(3) 0.031(3)
C15 0.063(4) 0.051(4) 0.034(3) 0.017(3) -0.007(3) 0.020(3)
C16 0.058(4) 0.050(4) 0.040(4) 0.017(3) -0.004(3) 0.019(3)
C17 0.060(4) 0.056(4) 0.026(3) 0.003(3) -0.007(3) 0.028(3)
C18 0.073(5) 0.053(4) 0.043(4) 0.018(3) -0.008(3) 0.024(4)
C19 0.061(4) 0.060(4) 0.039(4) 0.022(3) -0.002(3) 0.017(3)
C20 0.055(4) 0.049(4) 0.035(3) 0.018(3) -0.002(3) 0.013(3)
C21 0.054(4) 0.042(4) 0.037(3) 0.008(3) -0.002(3) 0.013(3)

loop_
_atom_type_symbol
_atom_type_description
_atom_type_scat_dispersion_real
_atom_type_scat_dispersion_imag
_atom_type_scat_source
C C 0.0033 0.0016 'International Tables Vol C Tables 4.2.6.8 and 6.1.1.4'
H H 0.0000 0.0000 'International Tables Vol C Tables 4.2.6.8 and 6.1.1.4'
N N 0.0061 0.0033 'International Tables Vol C Tables 4.2.6.8 and 6.1.1.4'
O O 0.0106 0.0060 'International Tables Vol C Tables 4.2.6.8 and 6.1.1.4'
Co Co 0.3494 0.9721 'International Tables Vol C Tables 4.2.6.8 and 6.1.1.4'

loop_
_geom_angle_atom_site_label_1
_geom_angle_atom_site_label_2
_geom_angle_atom_site_label_3
_geom_angle
_geom_angle_site_symmetry_1
_geom_angle_site_symmetry_3
_geom_angle_publ_flag
O6 Co1 O1 101.03(18) 1_545 . ?
O6 Co1 O2 123.90(18) 1_545 2_677 ?
O1 Co1 O2 134.16(18) . 2_677 ?
O6 Co1 N2 99.61(18) 1_545 1_454 ?
O1 Co1 N2 90.54(17) . 1_454 ?
O2 Co1 N2 90.50(18) 2_677 1_454 ?
O6 Co1 N1 82.17(18) 1_545 . ?
O1 Co1 N1 89.85(17) . . ?
O2 Co1 N1 87.87(17) 2_677 . ?
N2 Co1 N1 178.07(19) 1_454 . ?
C14 N1 C10 116.1(5) . . ?
C14 N1 Co1 121.5(4) . . ?
C10 N1 Co1 122.1(4) . . ?
C19 N2 C20 116.3(6) . . ?
C19 N2 Co1 120.8(4) . 1_656 ?
C20 N2 Co1 122.8(4) . 1_656 ?
C7 O1 Co1 146.0(4) . . ?
C7 O2 Co1 130.5(4) . 2_677 ?
C8 O3 H3O 109.5 . . ?
C9 O6 Co1 125.5(4) . 1_565 ?
C6 C1 C7 114.3(5) . . ?
C6 C1 C2 111.0(5) . . ?
C7 C1 C2 108.9(5) . . ?
C6 C1 H1 107.5 . . ?
C7 C1 H1 107.5 . . ?
C2 C1 H1 107.5 . . ?
C3 C2 C1 112.8(5) . . ?
C3 C2 H2A 109.0 . . ?
C1 C2 H2A 109.0 . . ?
C3 C2 H2B 109.0 . . ?
C1 C2 H2B 109.0 . . ?
H2A C2 H2B 107.8 . . ?
C8 C3 C2 113.7(5) . . ?
C8 C3 C4 109.6(5) . . ?
C2 C3 C4 113.4(5) . . ?
C8 C3 H3 106.5 . . ?
C2 C3 H3 106.5 . . ?
C4 C3 H3 106.5 . . ?
C3 C4 C9 116.0(6) . . ?
C3 C4 C5 110.1(5) . . ?
C9 C4 C5 109.4(5) . . ?
C3 C4 H4 107.0 . . ?
C9 C4 H4 107.0 . . ?
C5 C4 H4 107.0 . . ?
C6 C5 C4 110.9(5) . . ?
C6 C5 H5A 109.4 . . ?
C4 C5 H5A 109.4 . . ?
C6 C5 H5B 109.4 . . ?
C4 C5 H5B 109.4 . . ?
H5A C5 H5B 108.0 . . ?
C1 C6 C5 111.7(5) . . ?
C1 C6 H6A 109.3 . . ?
C5 C6 H6A 109.3 . . ?
C1 C6 H6B 109.3 . . ?
C5 C6 H6B 109.3 . . ?
H6A C6 H6B 107.9 . . ?
O2 C7 O1 123.7(5) . . ?
O2 C7 C1 119.3(5) . . ?
O1 C7 C1 117.0(5) . . ?
O4 C8 O3 122.7(6) . . ?
O4 C8 C3 122.4(6) . . ?
O3 C8 C3 114.8(5) . . ?
O6 C9 O5 125.0(6) . . ?
O6 C9 C4 115.3(6) . . ?
O5 C9 C4 119.7(6) . . ?
N1 C10 C11 124.6(6) . . ?
N1 C10 H10 117.7 . . ?
C11 C10 H10 117.7 . . ?
C10 C11 C12 118.2(6) . . ?
C10 C11 H11 120.9 . . ?
C12 C11 H11 120.9 . . ?
C11 C12 C13 117.6(6) . . ?
C11 C12 C15 123.0(6) . . ?
C13 C12 C15 119.4(6) . . ?
C14 C13 C12 119.3(6) . . ?
C14 C13 H13 120.4 . . ?
C12 C13 H13 120.4 . . ?
N1 C14 C13 124.2(6) . . ?
N1 C14 H14 117.9 . . ?
C13 C14 H14 117.9 . . ?
C16 C15 C12 125.4(6) . . ?
C16 C15 H15 117.3 . . ?
C12 C15 H15 117.3 . . ?
C15 C16 C17 124.5(6) . . ?
C15 C16 H16 117.8 . . ?
C17 C16 H16 117.8 . . ?
C18 C17 C21 117.2(6) . . ?
C18 C17 C16 118.7(6) . . ?
C21 C17 C16 124.0(6) . . ?
C19 C18 C17 119.2(7) . . ?
C19 C18 H18 120.4 . . ?
C17 C18 H18 120.4 . . ?
N2 C19 C18 124.4(7) . . ?
N2 C19 H19 117.8 . . ?
C18 C19 H19 117.8 . . ?
N2 C20 C21 123.7(6) . . ?
N2 C20 H20 118.1 . . ?
C21 C20 H20 118.1 . . ?
C20 C21 C17 119.1(6) . . ?
C20 C21 H21 120.5 . . ?
C17 C21 H21 120.5 . . ?

loop_
_geom_bond_atom_site_label_1
_geom_bond_atom_site_label_2
_geom_bond_distance
_geom_bond_site_symmetry_2
_geom_bond_publ_flag
Co1 O6 1.996(4) 1_545 ?
Co1 O1 1.999(4) . ?
Co1 O2 2.014(4) 2_677 ?
Co1 N2 2.127(5) 1_454 ?
Co1 N1 2.203(5) . ?
N1 C14 1.347(8) . ?
N1 C10 1.349(8) . ?
N2 C19 1.326(8) . ?
N2 C20 1.347(8) . ?
O1 C7 1.266(7) . ?
O2 C7 1.257(7) . ?
O3 C8 1.325(8) . ?
O3 H3O 0.8400 . ?
O4 C8 1.195(8) . ?
O5 C9 1.263(7) . ?
O6 C9 1.254(8) . ?
C1 C6 1.503(9) . ?
C1 C7 1.516(8) . ?
C1 C2 1.554(8) . ?
C1 H1 1.0000 . ?
C2 C3 1.527(8) . ?
C2 H2A 0.9900 . ?
C2 H2B 0.9900 . ?
C3 C8 1.512(9) . ?
C3 C4 1.537(9) . ?
C3 H3 1.0000 . ?
C4 C9 1.538(9) . ?
C4 C5 1.545(8) . ?
C4 H4 1.0000 . ?
C5 C6 1.543(9) . ?
C5 H5A 0.9900 . ?
C5 H5B 0.9900 . ?
C6 H6A 0.9900 . ?
C6 H6B 0.9900 . ?
C10 C11 1.382(9) . ?
C10 H10 0.9500 . ?
C11 C12 1.405(9) . ?
C11 H11 0.9500 . ?
C12 C13 1.408(9) . ?
C12 C15 1.471(8) . ?
C13 C14 1.368(9) . ?
C13 H13 0.9500 . ?
C14 H14 0.9500 . ?
C15 C16 1.324(10) . ?
C15 H15 0.9500 . ?
C16 C17 1.480(9) . ?
C16 H16 0.9500 . ?
C17 C18 1.390(10) . ?
C17 C21 1.396(9) . ?
C18 C19 1.383(9) . ?
C18 H18 0.9500 . ?
C19 H19 0.9500 . ?
C20 C21 1.385(9) . ?
C20 H20 0.9500 . ?
C21 H21 0.9500 . ?

loop_
_geom_hbond_atom_site_label_D
_geom_hbond_atom_site_label_H
_geom_hbond_atom_site_label_A
_geom_hbond_distance_DH
_geom_hbond_distance_HA
_geom_hbond_distance_DA
_geom_hbond_angle_DHA
_geom_hbond_site_symmetry_A
_geom_hbond_publ_flag
O3 H3O O5 0.84 1.83 2.668(7) 171.3 2_686 yes

loop_
_geom_torsion_atom_site_label_1
_geom_torsion_atom_site_label_2
_geom_torsion_atom_site_label_3
_geom_torsion_atom_site_label_4
_geom_torsion
_geom_torsion_site_symmetry_1
_geom_torsion_site_symmetry_2
_geom_torsion_site_symmetry_3
_geom_torsion_site_symmetry_4
_geom_torsion_publ_flag
C6 C1 C2 C3 51.6(7) . . . . ?
C7 C1 C2 C3 178.3(5) . . . . ?
C1 C2 C3 C8 -176.7(6) . . . . ?
C1 C2 C3 C4 -50.5(8) . . . . ?
C8 C3 C4 C9 55.6(7) . . . . ?
C2 C3 C4 C9 -72.7(7) . . . . ?
C8 C3 C4 C5 -179.5(6) . . . . ?
C2 C3 C4 C5 52.2(8) . . . . ?
C3 C4 C5 C6 -55.5(7) . . . . ?
C9 C4 C5 C6 73.1(7) . . . . ?
C7 C1 C6 C5 -179.3(5) . . . . ?
C2 C1 C6 C5 -55.8(7) . . . . ?
C4 C5 C6 C1 58.9(7) . . . . ?
Co1 O2 C7 O1 -19.4(9) 2_677 . . . ?
Co1 O2 C7 C1 158.8(4) 2_677 . . . ?
Co1 O1 C7 O2 -7.7(11) . . . . ?
Co1 O1 C7 C1 174.1(5) . . . . ?
C6 C1 C7 O2 -6.6(8) . . . . ?
C2 C1 C7 O2 -131.2(6) . . . . ?
C6 C1 C7 O1 171.7(5) . . . . ?
C2 C1 C7 O1 47.0(7) . . . . ?
C2 C3 C8 O4 -178.6(7) . . . . ?
C4 C3 C8 O4 53.3(9) . . . . ?
C2 C3 C8 O3 -2.1(9) . . . . ?
C4 C3 C8 O3 -130.3(6) . . . . ?
Co1 O6 C9 O5 24.5(8) 1_565 . . . ?
Co1 O6 C9 C4 -153.8(4) 1_565 . . . ?
C3 C4 C9 O6 -170.8(5) . . . . ?
C5 C4 C9 O6 64.0(7) . . . . ?
C3 C4 C9 O5 10.8(8) . . . . ?
C5 C4 C9 O5 -114.4(6) . . . . ?
C14 N1 C10 C11 -2.3(10) . . . . ?
Co1 N1 C10 C11 -175.9(5) . . . . ?
N1 C10 C11 C12 -0.8(11) . . . . ?
C10 C11 C12 C13 2.7(10) . . . . ?
C10 C11 C12 C15 -174.9(6) . . . . ?
C11 C12 C13 C14 -1.6(10) . . . . ?
C15 C12 C13 C14 176.1(6) . . . . ?
C10 N1 C14 C13 3.5(10) . . . . ?
Co1 N1 C14 C13 177.2(5) . . . . ?
C12 C13 C14 N1 -1.6(11) . . . . ?
C11 C12 C15 C16 1.8(12) . . . . ?
C13 C12 C15 C16 -175.8(7) . . . . ?
C12 C15 C16 C17 178.1(6) . . . . ?
C15 C16 C17 C18 -178.7(7) . . . . ?
C15 C16 C17 C21 1.9(12) . . . . ?
C21 C17 C18 C19 1.6(11) . . . . ?
C16 C17 C18 C19 -177.9(7) . . . . ?
C20 N2 C19 C18 -0.3(11) . . . . ?
Co1 N2 C19 C18 177.1(6) 1_656 . . . ?
C17 C18 C19 N2 -0.7(12) . . . . ?
C19 N2 C20 C21 0.5(10) . . . . ?
Co1 N2 C20 C21 -176.9(5) 1_656 . . . ?
N2 C20 C21 C17 0.4(11) . . . . ?
C18 C17 C21 C20 -1.4(10) . . . . ?
C16 C17 C21 C20 178.0(6) . . . . ?
